data_2217865
loop_
_publ_author_name
'Valkonen, Arto'
'Gawinecki, Ryszard'
'Janota, Henryk'
'O\'smia\/lowski, Borys'
'Kolehmainen, Erkki'

_publ_section_title
;
 <i>N</i>-(2-Benzoyl-4-chlorophenyl)-4-chlorobenzenesulfonamide
;
_journal_coeditor_code BI2286
_journal_issue 4
_journal_name_full 'Acta Crystallographica Section E'
_journal_page_first o737
_journal_paper_doi 10.1107/S1600536808007435
_journal_volume 64
_journal_year 2008
_chemical_formula_iupac 'C19 H13 Cl2 N O3 S'
_chemical_formula_moiety 'C19 H13 Cl2 N O3 S'
_chemical_formula_sum 'C19 H13 Cl2 N O3 S'
_chemical_formula_weight 406.26
_chemical_name_systematic
;
<i>N</i>-(2-Benzoyl-4-chlorophenyl)-4-chlorobenzenesulfonamide
;
_space_group_IT_number 14
_symmetry_cell_setting monoclinic
_symmetry_space_group_name_Hall '-P 2yn'
_symmetry_space_group_name_H-M 'P 1 21/n 1'
_atom_sites_solution_hydrogens geom
_atom_sites_solution_primary direct
_atom_sites_solution_secondary difmap
_cell_angle_alpha 90.00
_cell_angle_beta 105.2110(10)
_cell_angle_gamma 90.00
_cell_formula_units_Z 4
_cell_length_a 8.23070(10)
_cell_length_b 18.5014(3)
_cell_length_c 12.1364(2)
_cell_measurement_reflns_used 31954
_cell_measurement_temperature 173(2)
_cell_measurement_theta_max 28.283
_cell_measurement_theta_min 0.407
_cell_volume 1783.38(5)
_computing_cell_refinement 'DENZO-SMN (Otwinowski & Minor, 1997)'
_computing_data_collection 'COLLECT (Bruker, 2004)'
_computing_data_reduction 'DENZO-SMN (Otwinowski & Minor, 1997)'
_computing_molecular_graphics 'ORTEP-3 for Windows (Farrugia, 1997)'
_computing_publication_material
;
SHELXL97 (Sheldrick, 2008), PLATON (Spek, 2003) and
Mercury (Macrae <i>et al.</i>, 2006)
;
_computing_structure_refinement 'SHELXL97 (Sheldrick, 2008)'
_computing_structure_solution 'SIR2002 (Burla <i>et al.</i>, 2003)'
_diffrn_ambient_temperature 173(2)
_diffrn_measured_fraction_theta_full 0.999
_diffrn_measured_fraction_theta_max 0.999
_diffrn_measurement_device_type 'Bruker Kappa APEXII CCD'
_diffrn_measurement_method '\f and \w'
_diffrn_radiation_monochromator graphite
_diffrn_radiation_source 'fine-focus sealed tube'
_diffrn_radiation_type MoK\a
_diffrn_radiation_wavelength 0.71073
_diffrn_reflns_av_R_equivalents 0.0442
_diffrn_reflns_av_sigmaI/netI 0.0388
_diffrn_reflns_limit_h_max 10
_diffrn_reflns_limit_h_min -10
_diffrn_reflns_limit_k_max 24
_diffrn_reflns_limit_k_min -24
_diffrn_reflns_limit_l_max 16
_diffrn_reflns_limit_l_min -14
_diffrn_reflns_number 13987
_diffrn_reflns_theta_full 28.27
_diffrn_reflns_theta_max 28.27
_diffrn_reflns_theta_min 2.06
_diffrn_standards_number 0
_exptl_absorpt_coefficient_mu 0.501
_exptl_absorpt_correction_type none
_exptl_crystal_colour yellow
_exptl_crystal_density_diffrn 1.513
_exptl_crystal_density_method 'not measured'
_exptl_crystal_description block
_exptl_crystal_F_000 832
_exptl_crystal_size_max 0.25
_exptl_crystal_size_mid 0.25
_exptl_crystal_size_min 0.15
_refine_diff_density_max 0.323
_refine_diff_density_min -0.313
_refine_ls_extinction_method none
_refine_ls_goodness_of_fit_ref 1.048
_refine_ls_hydrogen_treatment mixed
_refine_ls_matrix_type full
_refine_ls_number_parameters 238
_refine_ls_number_reflns 4401
_refine_ls_number_restraints 1
_refine_ls_restrained_S_all 1.049
_refine_ls_R_factor_all 0.0584
_refine_ls_R_factor_gt 0.0423
_refine_ls_shift/su_max 0.000
_refine_ls_shift/su_mean 0.000
_refine_ls_structure_factor_coef Fsqd
_refine_ls_weighting_details 'calc w=1/[\s^2^(Fo^2^)+(0.0187P)^2^+1.5712P] where P=(Fo^2^+2Fc^2^)/3'
_refine_ls_weighting_scheme calc
_refine_ls_wR_factor_gt 0.0779
_refine_ls_wR_factor_ref 0.0841
_reflns_number_gt 3534
_reflns_number_total 4401
_reflns_threshold_expression I>2\s(I)
_cod_data_source_file bi2286.cif
_cod_data_source_block I
_cod_original_sg_symbol_H-M 'P 21/n'
_cod_database_code 2217865
_cod_database_fobs_code 2217865

loop_
_symmetry_equiv_pos_as_xyz
'x, y, z'
'-x+1/2, y+1/2, -z+1/2'
'-x, -y, -z'
'x-1/2, -y-1/2, z-1/2'

loop_
_atom_site_type_symbol
_atom_site_label
_atom_site_fract_x
_atom_site_fract_y
_atom_site_fract_z
_atom_site_U_iso_or_equiv
_atom_site_adp_type
_atom_site_calc_flag
_atom_site_refinement_flags
_atom_site_occupancy
Cl Cl1 0.44574(7) 0.01345(3) 0.80411(4) 0.03185(13) Uani d . 1
S S1 0.95358(6) 0.13899(3) 0.46317(4) 0.02381(11) Uani d . 1
Cl Cl2 0.64457(7) 0.44781(3) 0.45821(5) 0.03514(13) Uani d . 1
O O1 0.47941(18) 0.13671(8) 0.33815(11) 0.0301(3) Uani d . 1
O O3 1.00797(18) 0.13033(8) 0.36105(13) 0.0331(3) Uani d . 1
O O2 1.06708(17) 0.12706(8) 0.57308(12) 0.0310(3) Uani d . 1
N N1 0.7971(2) 0.08200(9) 0.44914(14) 0.0239(3) Uani d D 1
H H1 0.729(2) 0.0856(12) 0.3815(14) 0.029 Uiso d D 1
C C4 0.7144(3) 0.01218(10) 0.71469(17) 0.0270(4) Uani d . 1
H H4 0.7690 -0.0164 0.7787 0.032 Uiso calc R 1
C C15 0.7816(2) 0.25730(11) 0.35920(17) 0.0261(4) Uani d . 1
H H15 0.7689 0.2312 0.2900 0.031 Uiso calc R 1
C C7 0.4749(2) 0.15092(10) 0.43573(16) 0.0220(4) Uani d . 1
C C6 0.4742(2) 0.08317(10) 0.61488(16) 0.0231(4) Uani d . 1
H H6 0.3652 0.1018 0.6107 0.028 Uiso calc R 1
C C1 0.5564(2) 0.10128(10) 0.53194(16) 0.0215(4) Uani d . 1
C C14 0.8692(2) 0.22691(10) 0.46257(16) 0.0227(4) Uani d . 1
C C10 0.2063(3) 0.31757(12) 0.3887(2) 0.0358(5) Uani d . 1
H H10 0.1250 0.3397 0.3278 0.043 Uiso calc R 1
C C17 0.7328(2) 0.36241(10) 0.45946(17) 0.0246(4) Uani d . 1
C C18 0.8210(3) 0.33297(11) 0.56290(17) 0.0279(4) Uani d . 1
H H18 0.8345 0.3594 0.6318 0.033 Uiso calc R 1
C C16 0.7129(3) 0.32578(11) 0.35766(17) 0.0268(4) Uani d . 1
H H16 0.6530 0.3472 0.2876 0.032 Uiso calc R 1
C C2 0.7158(2) 0.07170(10) 0.53854(16) 0.0220(4) Uani d . 1
C C8 0.3942(2) 0.21889(10) 0.46066(16) 0.0222(4) Uani d . 1
C C19 0.8891(2) 0.26433(11) 0.56418(17) 0.0261(4) Uani d . 1
H H19 0.9491 0.2431 0.6343 0.031 Uiso calc R 1
C C9 0.2776(3) 0.25261(11) 0.37109(17) 0.0280(4) Uani d . 1
H H9 0.2473 0.2307 0.2977 0.034 Uiso calc R 1
C C3 0.7952(2) 0.02892(10) 0.63138(17) 0.0262(4) Uani d . 1
H H3 0.9055 0.0111 0.6376 0.031 Uiso calc R 1
C C5 0.5527(2) 0.03774(10) 0.70344(16) 0.0232(4) Uani d . 1
C C13 0.4391(3) 0.25198(11) 0.56727(17) 0.0266(4) Uani d . 1
H H13 0.5174 0.2291 0.6290 0.032 Uiso calc R 1
C C11 0.2525(3) 0.35055(11) 0.4944(2) 0.0362(5) Uani d . 1
H H11 0.2036 0.3955 0.5058 0.043 Uiso calc R 1
C C12 0.3699(3) 0.31836(11) 0.58384(19) 0.0334(5) Uani d . 1
H H12 0.4030 0.3415 0.6562 0.040 Uiso calc R 1

loop_
_atom_site_aniso_label
_atom_site_aniso_U_11
_atom_site_aniso_U_22
_atom_site_aniso_U_33
_atom_site_aniso_U_12
_atom_site_aniso_U_13
_atom_site_aniso_U_23
Cl1 0.0399(3) 0.0286(3) 0.0302(3) -0.0016(2) 0.0148(2) 0.0021(2)
S1 0.0222(2) 0.0227(2) 0.0275(3) 0.00388(18) 0.00828(19) 0.00123(19)
Cl2 0.0431(3) 0.0224(2) 0.0419(3) 0.0072(2) 0.0147(2) -0.0016(2)
O1 0.0341(8) 0.0324(8) 0.0215(7) 0.0044(6) 0.0029(6) -0.0029(6)
O3 0.0374(8) 0.0304(8) 0.0375(8) 0.0066(6) 0.0202(7) 0.0006(6)
O2 0.0221(7) 0.0336(8) 0.0349(8) 0.0041(6) 0.0031(6) 0.0044(6)
N1 0.0255(8) 0.0219(8) 0.0239(9) -0.0003(7) 0.0058(7) -0.0030(7)
C4 0.0304(10) 0.0195(9) 0.0283(10) 0.0012(8) 0.0029(8) 0.0045(8)
C15 0.0321(11) 0.0250(10) 0.0210(10) 0.0016(8) 0.0064(8) -0.0016(8)
C7 0.0191(9) 0.0223(9) 0.0229(10) -0.0021(7) 0.0024(7) -0.0010(7)
C6 0.0217(9) 0.0202(9) 0.0267(10) 0.0005(7) 0.0050(8) -0.0016(8)
C1 0.0227(9) 0.0169(9) 0.0223(9) -0.0004(7) 0.0013(7) -0.0017(7)
C14 0.0226(9) 0.0223(9) 0.0243(10) 0.0010(7) 0.0079(8) 0.0013(7)
C10 0.0364(12) 0.0279(11) 0.0399(13) 0.0081(9) 0.0042(10) 0.0105(10)
C17 0.0255(10) 0.0184(9) 0.0312(11) 0.0003(7) 0.0099(8) -0.0014(8)
C18 0.0327(11) 0.0268(10) 0.0242(10) -0.0010(8) 0.0075(8) -0.0051(8)
C16 0.0299(10) 0.0258(10) 0.0234(10) 0.0030(8) 0.0047(8) 0.0017(8)
C2 0.0243(9) 0.0179(9) 0.0232(9) 0.0003(7) 0.0051(7) -0.0014(7)
C8 0.0201(9) 0.0205(9) 0.0255(10) -0.0004(7) 0.0051(7) 0.0038(7)
C19 0.0265(10) 0.0276(10) 0.0222(10) -0.0007(8) 0.0031(8) 0.0004(8)
C9 0.0309(11) 0.0253(10) 0.0251(10) 0.0009(8) 0.0027(8) 0.0052(8)
C3 0.0235(10) 0.0200(9) 0.0336(11) 0.0025(7) 0.0046(8) 0.0010(8)
C5 0.0292(10) 0.0181(9) 0.0223(9) -0.0034(8) 0.0067(8) -0.0016(7)
C13 0.0303(10) 0.0253(10) 0.0230(10) -0.0003(8) 0.0051(8) 0.0017(8)
C11 0.0416(13) 0.0198(10) 0.0519(14) 0.0049(9) 0.0205(11) 0.0053(10)
C12 0.0439(13) 0.0251(10) 0.0350(12) -0.0047(9) 0.0168(10) -0.0043(9)

loop_
_atom_type_symbol
_atom_type_description
_atom_type_scat_dispersion_real
_atom_type_scat_dispersion_imag
_atom_type_scat_source
C C 0.0033 0.0016 'International Tables Vol C Tables 4.2.6.8 and 6.1.1.4'
H H 0.0000 0.0000 'International Tables Vol C Tables 4.2.6.8 and 6.1.1.4'
N N 0.0061 0.0033 'International Tables Vol C Tables 4.2.6.8 and 6.1.1.4'
O O 0.0106 0.0060 'International Tables Vol C Tables 4.2.6.8 and 6.1.1.4'
S S 0.1246 0.1234 'International Tables Vol C Tables 4.2.6.8 and 6.1.1.4'
Cl Cl 0.1484 0.1585 'International Tables Vol C Tables 4.2.6.8 and 6.1.1.4'

loop_
_geom_angle_atom_site_label_1
_geom_angle_atom_site_label_2
_geom_angle_atom_site_label_3
_geom_angle
O2 S1 O3 120.89(9)
O2 S1 N1 107.51(9)
O3 S1 N1 104.68(9)
O2 S1 C14 107.79(9)
O3 S1 C14 108.11(9)
N1 S1 C14 107.13(9)
C2 N1 S1 121.25(13)
C2 N1 H1 114.7(15)
S1 N1 H1 110.0(15)
C3 C4 C5 119.05(18)
C3 C4 H4 120.5
C5 C4 H4 120.5
C16 C15 C14 119.66(18)
C16 C15 H15 120.2
C14 C15 H15 120.2
O1 C7 C8 120.44(17)
O1 C7 C1 120.10(17)
C8 C7 C1 119.43(16)
C5 C6 C1 119.39(17)
C5 C6 H6 120.3
C1 C6 H6 120.3
C6 C1 C2 119.26(17)
C6 C1 C7 120.47(17)
C2 C1 C7 120.26(17)
C19 C14 C15 120.85(18)
C19 C14 S1 120.09(15)
C15 C14 S1 119.06(15)
C9 C10 C11 120.3(2)
C9 C10 H10 119.9
C11 C10 H10 119.9
C16 C17 C18 121.92(18)
C16 C17 Cl2 119.17(15)
C18 C17 Cl2 118.92(15)
C17 C18 C19 118.95(18)
C17 C18 H18 120.5
C19 C18 H18 120.5
C17 C16 C15 118.98(18)
C17 C16 H16 120.5
C15 C16 H16 120.5
C3 C2 C1 120.09(18)
C3 C2 N1 118.44(17)
C1 C2 N1 121.43(17)
C13 C8 C9 119.28(18)
C13 C8 C7 122.45(17)
C9 C8 C7 118.12(17)
C14 C19 C18 119.64(18)
C14 C19 H19 120.2
C18 C19 H19 120.2
C10 C9 C8 120.21(19)
C10 C9 H9 119.9
C8 C9 H9 119.9
C4 C3 C2 120.33(18)
C4 C3 H3 119.8
C2 C3 H3 119.8
C6 C5 C4 121.67(18)
C6 C5 Cl1 118.85(15)
C4 C5 Cl1 119.48(15)
C12 C13 C8 120.28(19)
C12 C13 H13 119.9
C8 C13 H13 119.9
C10 C11 C12 120.3(2)
C10 C11 H11 119.9
C12 C11 H11 119.9
C11 C12 C13 119.7(2)
C11 C12 H12 120.2
C13 C12 H12 120.2

loop_
_geom_bond_atom_site_label_1
_geom_bond_atom_site_label_2
_geom_bond_distance
Cl1 C5 1.742(2)
S1 O2 1.4307(15)
S1 O3 1.4329(15)
S1 N1 1.6383(17)
S1 C14 1.7679(19)
Cl2 C17 1.7374(19)
O1 C7 1.223(2)
N1 C2 1.429(2)
N1 H1 0.865(15)
C4 C3 1.384(3)
C4 C5 1.385(3)
C4 H4 0.950
C15 C16 1.386(3)
C15 C14 1.391(3)
C15 H15 0.950
C7 C8 1.490(3)
C7 C1 1.499(3)
C6 C5 1.384(3)
C6 C1 1.393(3)
C6 H6 0.950
C1 C2 1.404(3)
C14 C19 1.386(3)
C10 C9 1.379(3)
C10 C11 1.381(3)
C10 H10 0.950
C17 C16 1.381(3)
C17 C18 1.386(3)
C18 C19 1.387(3)
C18 H18 0.950
C16 H16 0.950
C2 C3 1.392(3)
C8 C13 1.391(3)
C8 C9 1.394(3)
C19 H19 0.950
C9 H9 0.950
C3 H3 0.950
C13 C12 1.391(3)
C13 H13 0.950
C11 C12 1.384(3)
C11 H11 0.950
C12 H12 0.950

loop_
_geom_hbond_atom_site_label_D
_geom_hbond_atom_site_label_H
_geom_hbond_atom_site_label_A
_geom_hbond_site_symmetry_A
_geom_hbond_distance_DH
_geom_hbond_distance_HA
_geom_hbond_distance_DA
_geom_hbond_angle_DHA
_geom_hbond_publ_flag
N1 H1 Cl1 3_656 0.865(15) 2.967(19) 3.6519(17) 137.5(18) no
N1 H1 O1 . 0.865(15) 2.20(2) 2.798(2) 126.1(18) yes

loop_
_geom_torsion_atom_site_label_1
_geom_torsion_atom_site_label_2
_geom_torsion_atom_site_label_3
_geom_torsion_atom_site_label_4
_geom_torsion
O2 S1 N1 C2 46.32(17)
O3 S1 N1 C2 176.05(14)
C14 S1 N1 C2 -69.30(16)
C5 C6 C1 C2 1.4(3)
C5 C6 C1 C7 -179.43(17)
O1 C7 C1 C6 -136.12(19)
C8 C7 C1 C6 46.2(2)
O1 C7 C1 C2 43.0(3)
C8 C7 C1 C2 -134.72(18)
C16 C15 C14 C19 -0.2(3)
C16 C15 C14 S1 179.15(15)
O2 S1 C14 C19 -13.39(18)
O3 S1 C14 C19 -145.63(16)
N1 S1 C14 C19 102.04(17)
O2 S1 C14 C15 167.28(15)
O3 S1 C14 C15 35.04(18)
N1 S1 C14 C15 -77.28(17)
C16 C17 C18 C19 -0.9(3)
Cl2 C17 C18 C19 178.95(15)
C18 C17 C16 C15 0.7(3)
Cl2 C17 C16 C15 -179.17(15)
C14 C15 C16 C17 -0.1(3)
C6 C1 C2 C3 -4.5(3)
C7 C1 C2 C3 176.37(17)
C6 C1 C2 N1 172.92(17)
C7 C1 C2 N1 -6.2(3)
S1 N1 C2 C3 -78.1(2)
S1 N1 C2 C1 104.42(19)
O1 C7 C8 C13 -154.24(19)
C1 C7 C8 C13 23.5(3)
O1 C7 C8 C9 21.4(3)
C1 C7 C8 C9 -160.91(17)
C15 C14 C19 C18 0.0(3)
S1 C14 C19 C18 -179.36(15)
C17 C18 C19 C14 0.6(3)
C11 C10 C9 C8 1.5(3)
C13 C8 C9 C10 -0.8(3)
C7 C8 C9 C10 -176.61(19)
C5 C4 C3 C2 0.9(3)
C1 C2 C3 C4 3.3(3)
N1 C2 C3 C4 -174.15(17)
C1 C6 C5 C4 2.9(3)
C1 C6 C5 Cl1 -178.11(14)
C3 C4 C5 C6 -4.0(3)
C3 C4 C5 Cl1 176.93(15)
C9 C8 C13 C12 -0.7(3)
C7 C8 C13 C12 174.83(18)
C9 C10 C11 C12 -0.5(3)
C10 C11 C12 C13 -1.1(3)
C8 C13 C12 C11 1.7(3)

loop_
_cod_related_entry_id
_cod_related_entry_database
_cod_related_entry_code
1 ChemSpider 3632067
